data_4074284
loop_
_publ_author_name
'Ka\<sn\'a, Blanka'
'Jambor, Roman'
'Dost\'al, Libor'
'C\'isa\<rov\'a, Ivana'
'Hole\<cek, Jaroslav'
'\<St\'ibr, Bohumil'

_publ_section_title
;
 Stabilization of Triaryltin(IV) Cations Containing an O,C,O-Coordinating
 Pincer-Type Ligand. Isolation of a New [Ag(1-CB11H12)3]2-Anion
;
_journal_issue 21
_journal_name_full Organometallics
_journal_page_first 5139
_journal_paper_doi 10.1021/om060516c
_journal_volume 25
_journal_year 2006
_chemical_compound_source 'synthesized by the authors'
_chemical_formula_moiety 'C22 H23 O2 Sn, C4 H22 B18 Co, C H Cl3'
_chemical_formula_sum 'C27 H46 B18 Cl3 Co O2 Sn'
_chemical_formula_weight 881.19
_chemical_name_systematic
; 
 ? 
;
_space_group_IT_number 2
_symmetry_cell_setting triclinic
_symmetry_space_group_name_Hall '-P 1'
_symmetry_space_group_name_H-M 'P -1'
_atom_sites_solution_hydrogens difmap
_atom_sites_solution_primary direct
_atom_sites_solution_secondary difmap
_audit_creation_method SHELXL-97
_cell_angle_alpha 64.6150(16)
_cell_angle_beta 88.6190(16)
_cell_angle_gamma 65.7080(12)
_cell_formula_units_Z 2
_cell_length_a 12.5570(4)
_cell_length_b 13.4930(5)
_cell_length_c 14.5450(3)
_cell_measurement_reflns_used 8530
_cell_measurement_temperature 150(2)
_cell_measurement_theta_max 27.5
_cell_measurement_theta_min 1
_cell_volume 1994.32(11)
_computing_cell_refinement 'COLLECT and DENZO'
_computing_data_collection 'COLLECT (Hooft, 1998) and DENZO (Otwinowski & Minor, 1997)'
_computing_data_reduction 'COLLECT and DENZO'
_computing_structure_refinement 'SHELXL-97 (Sheldrick, 1997)'
_computing_structure_solution 'SIR92 (Altomare et al., 1994)'
_diffrn_ambient_temperature 150(2)
_diffrn_detector_area_resol_mean 9.091
_diffrn_measured_fraction_theta_full 0.999
_diffrn_measured_fraction_theta_max 0.999
_diffrn_measurement_device_type 'Nonius KappaCCD area detector'
_diffrn_measurement_method '\f and \w scans to fill the Ewald sphere'
_diffrn_radiation_monochromator graphite
_diffrn_radiation_source 'fine-focus sealed tube'
_diffrn_radiation_type MoK\a
_diffrn_radiation_wavelength 0.71073
_diffrn_reflns_av_R_equivalents 0.061
_diffrn_reflns_av_sigmaI/netI 0.0816
_diffrn_reflns_limit_h_max 16
_diffrn_reflns_limit_h_min -16
_diffrn_reflns_limit_k_max 17
_diffrn_reflns_limit_k_min -17
_diffrn_reflns_limit_l_max 18
_diffrn_reflns_limit_l_min -18
_diffrn_reflns_number 32526
_diffrn_reflns_theta_full 27.46
_diffrn_reflns_theta_max 27.46
_diffrn_reflns_theta_min 1.81
_diffrn_standards_number 0
_exptl_absorpt_coefficient_mu 1.271
_exptl_absorpt_correction_type none
_exptl_crystal_colour yellow
_exptl_crystal_density_diffrn 1.467
_exptl_crystal_density_method 'not measured'
_exptl_crystal_description plate
_exptl_crystal_F_000 884
_exptl_crystal_size_max 0.12
_exptl_crystal_size_mid 0.1
_exptl_crystal_size_min 0.075
_refine_diff_density_max 0.845
_refine_diff_density_min -0.607
_refine_diff_density_rms 0.106
_refine_ls_extinction_method none
_refine_ls_goodness_of_fit_ref 1.018
_refine_ls_hydrogen_treatment constr
_refine_ls_matrix_type full
_refine_ls_number_parameters 471
_refine_ls_number_reflns 9111
_refine_ls_number_restraints 0
_refine_ls_restrained_S_all 1.018
_refine_ls_R_factor_all 0.0821
_refine_ls_R_factor_gt 0.0438
_refine_ls_shift/su_max 0.001
_refine_ls_shift/su_mean 0.000
_refine_ls_structure_factor_coef Fsqd
_refine_ls_weighting_details 'calc w=1/[\s^2^(Fo^2^)+(0.0351P)^2^+0.6184P] where P=(Fo^2^+2Fc^2^)/3'
_refine_ls_weighting_scheme calc
_refine_ls_wR_factor_gt 0.0808
_refine_ls_wR_factor_ref 0.0940
_reflns_number_gt 6319
_reflns_number_total 9111
_reflns_threshold_expression I>2\s(I)
_cod_data_source_file om060516csi20060613_035908.cif
_cod_data_source_block 3-snococob11-ruzic
_cod_database_code 4074284

loop_
_symmetry_equiv_pos_as_xyz
'x, y, z'
'-x, -y, -z'

loop_
_atom_site_label
_atom_site_type_symbol
_atom_site_fract_x
_atom_site_fract_y
_atom_site_fract_z
_atom_site_U_iso_or_equiv
_atom_site_adp_type
_atom_site_occupancy
_atom_site_symmetry_multiplicity
_atom_site_calc_flag
_atom_site_refinement_flags
Co3 Co 0.21806(4) 0.05266(4) 0.07288(3) 0.01895(11) Uani 1 1 d .
C1 C 0.2544(3) -0.1120(3) 0.1946(2) 0.0215(7) Uani 1 1 d .
H1 H 0.2403 -0.1795 0.1873 0.026 Uiso 1 1 d R
C2 C 0.1362(3) -0.0004(3) 0.1938(2) 0.0224(8) Uani 1 1 d .
H2 H 0.0655 0.0057 0.1672 0.027 Uiso 1 1 d R
B4 B 0.3732(3) -0.0814(4) 0.1823(3) 0.0227(9) Uani 1 1 d .
H4 H 0.4478 -0.1163 0.1458 0.027 Uiso 1 1 calc R
B5 B 0.3565(4) -0.1830(4) 0.3046(3) 0.0282(10) Uani 1 1 d .
H5 H 0.4180 -0.2813 0.3438 0.034 Uiso 1 1 calc R
B6 B 0.2043(4) -0.1324(4) 0.3103(3) 0.0248(9) Uani 1 1 d .
H6 H 0.1667 -0.1964 0.3523 0.030 Uiso 1 1 calc R
B7 B 0.1640(3) 0.1189(4) 0.1800(3) 0.0229(9) Uani 1 1 d .
H7 H 0.1001 0.2164 0.1425 0.027 Uiso 1 1 calc R
B8 B 0.3198(3) 0.0677(4) 0.1756(3) 0.0220(9) Uani 1 1 d .
H8 H 0.3592 0.1306 0.1362 0.026 Uiso 1 1 calc R
B9 B 0.3974(4) -0.0682(4) 0.2955(3) 0.0273(9) Uani 1 1 d .
H9 H 0.4867 -0.0919 0.3302 0.033 Uiso 1 1 calc R
B10 B 0.2934(4) -0.0987(4) 0.3742(3) 0.0281(10) Uani 1 1 d .
H10 H 0.3145 -0.1403 0.4591 0.034 Uiso 1 1 calc R
B11 B 0.1498(4) 0.0140(4) 0.3023(3) 0.0288(10) Uani 1 1 d .
H11 H 0.0752 0.0450 0.3404 0.035 Uiso 1 1 calc R
B12 B 0.2686(4) 0.0544(4) 0.2941(3) 0.0260(9) Uani 1 1 d .
H12 H 0.2730 0.1118 0.3280 0.031 Uiso 1 1 calc R
C1' C 0.1244(3) 0.0382(4) -0.0316(3) 0.0322(9) Uani 1 1 d .
H1' H 0.0949 -0.0331 0.0024 0.039 Uiso 1 1 d R
C2' C 0.2662(3) -0.0009(3) -0.0391(2) 0.0221(7) Uani 1 1 d .
H2' H 0.3198 -0.0776 -0.0082 0.027 Uiso 1 1 d R
B4' B 0.0589(4) 0.1824(4) -0.0367(3) 0.0269(9) Uani 1 1 d .
H4' H -0.0179 0.2150 -0.0013 0.032 Uiso 1 1 calc R
B5' B 0.0414(4) 0.1612(4) -0.1474(3) 0.0293(10) Uani 1 1 d .
H5' H -0.0463 0.1785 -0.1800 0.035 Uiso 1 1 calc R
B6' B 0.1720(4) 0.0416(4) -0.1468(3) 0.0270(9) Uani 1 1 d .
H6' H 0.1707 -0.0195 -0.1776 0.032 Uiso 1 1 calc R
B7' B 0.3037(4) 0.1056(4) -0.0468(3) 0.0232(9) Uani 1 1 d .
H7' H 0.3926 0.0863 -0.0151 0.028 Uiso 1 1 calc R
B8' B 0.1778(4) 0.2276(4) -0.0470(3) 0.0267(9) Uani 1 1 d .
H8' H 0.1793 0.2906 -0.0184 0.032 Uiso 1 1 calc R
B9' B 0.0753(4) 0.2814(4) -0.1601(3) 0.0306(10) Uani 1 1 d .
H9' H 0.0103 0.3784 -0.2018 0.037 Uiso 1 1 calc R
B10' B 0.1434(4) 0.1945(4) -0.2276(3) 0.0314(10) Uani 1 1 d .
H10' H 0.1223 0.2350 -0.3124 0.038 Uiso 1 1 calc R
B11' B 0.2885(4) 0.0849(4) -0.1565(3) 0.0294(10) Uani 1 1 d .
H11' H 0.3634 0.0519 -0.1936 0.035 Uiso 1 1 calc R
B12' B 0.2290(4) 0.2323(4) -0.1646(3) 0.0335(11) Uani 1 1 d .
H12' H 0.2653 0.2968 -0.2089 0.040 Uiso 1 1 calc R
Sn1 Sn 0.43523(2) 0.42295(2) 0.273960(17) 0.02396(8) Uani 1 1 d .
O1 O 0.5629(2) 0.4787(2) 0.32303(17) 0.0320(6) Uani 1 1 d .
O2 O 0.3007(2) 0.4534(2) 0.14777(17) 0.0351(6) Uani 1 1 d .
C11 C 0.4405(3) 0.5629(3) 0.1382(2) 0.0250(8) Uani 1 1 d .
C12 C 0.5205(3) 0.6086(3) 0.1405(3) 0.0282(8) Uani 1 1 d .
C13 C 0.5342(3) 0.6911(4) 0.0487(3) 0.0356(9) Uani 1 1 d .
H13 H 0.5884 0.7214 0.0495 0.043 Uiso 1 1 calc R
C14 C 0.4669(4) 0.7281(4) -0.0440(3) 0.0391(10) Uani 1 1 d .
H14 H 0.4759 0.7837 -0.1055 0.047 Uiso 1 1 calc R
C15 C 0.3863(4) 0.6831(4) -0.0461(3) 0.0382(10) Uani 1 1 d .
H15 H 0.3408 0.7094 -0.1088 0.046 Uiso 1 1 calc R
C16 C 0.3728(3) 0.5990(3) 0.0451(2) 0.0282(8) Uani 1 1 d .
C17 C 0.5910(3) 0.5689(3) 0.2428(3) 0.0298(8) Uani 1 1 d .
H17A H 0.6754 0.5340 0.2416 0.036 Uiso 1 1 calc R
H17B H 0.5706 0.6387 0.2558 0.036 Uiso 1 1 calc R
C18 C 0.6232(3) 0.4340(4) 0.4262(3) 0.0355(9) Uani 1 1 d .
H18A H 0.7076 0.3985 0.4291 0.053 Uiso 1 1 calc R
H18B H 0.6021 0.3731 0.4751 0.053 Uiso 1 1 calc R
H18C H 0.6000 0.5008 0.4428 0.053 Uiso 1 1 calc R
C19 C 0.2869(3) 0.5467(3) 0.0452(2) 0.0339(9) Uani 1 1 d .
H19A H 0.2060 0.6112 0.0230 0.041 Uiso 1 1 calc R
H19B H 0.3024 0.5121 -0.0028 0.041 Uiso 1 1 calc R
C110 C 0.2198(4) 0.4001(4) 0.1570(3) 0.0449(11) Uani 1 1 d .
H11A H 0.1395 0.4633 0.1354 0.067 Uiso 1 1 calc R
H11B H 0.2313 0.3414 0.2277 0.067 Uiso 1 1 calc R
H11C H 0.2349 0.3601 0.1138 0.067 Uiso 1 1 calc R
C21 C 0.3233(3) 0.4380(3) 0.3825(2) 0.0244(8) Uani 1 1 d .
C22 C 0.3579(3) 0.3386(3) 0.4805(2) 0.0270(8) Uani 1 1 d .
H22 H 0.4284 0.2685 0.4961 0.032 Uiso 1 1 calc R
C23 C 0.2877(3) 0.3433(4) 0.5555(3) 0.0309(9) Uani 1 1 d .
H23 H 0.3110 0.2763 0.6208 0.037 Uiso 1 1 calc R
C24 C 0.1837(3) 0.4471(4) 0.5329(3) 0.0321(9) Uani 1 1 d .
H24 H 0.1370 0.4501 0.5831 0.038 Uiso 1 1 calc R
C25 C 0.1484(3) 0.5471(4) 0.4354(3) 0.0328(9) Uani 1 1 d .
H25 H 0.0781 0.6170 0.4204 0.039 Uiso 1 1 calc R
C26 C 0.2179(3) 0.5428(3) 0.3604(3) 0.0288(8) Uani 1 1 d .
H26 H 0.1942 0.6100 0.2951 0.035 Uiso 1 1 calc R
C31 C 0.5611(3) 0.2396(3) 0.3217(2) 0.0246(8) Uani 1 1 d .
C32 C 0.6806(3) 0.2112(4) 0.3188(2) 0.0305(9) Uani 1 1 d .
H32 H 0.7039 0.2737 0.2940 0.037 Uiso 1 1 calc R
C33 C 0.7650(4) 0.0918(4) 0.3519(3) 0.0418(11) Uani 1 1 d .
H33 H 0.8444 0.0743 0.3489 0.050 Uiso 1 1 calc R
C34 C 0.7315(4) -0.0011(4) 0.3893(3) 0.0490(12) Uani 1 1 d .
H34 H 0.7882 -0.0816 0.4118 0.059 Uiso 1 1 calc R
C35 C 0.6140(4) 0.0251(4) 0.3935(3) 0.0488(12) Uani 1 1 d .
H35 H 0.5917 -0.0382 0.4191 0.059 Uiso 1 1 calc R
C36 C 0.5283(4) 0.1450(4) 0.3599(3) 0.0351(9) Uani 1 1 d .
H36 H 0.4490 0.1618 0.3631 0.042 Uiso 1 1 calc R
C3 C -0.0143(3) 0.7304(4) 0.6399(3) 0.0421(10) Uani 1 1 d .
H3 H -0.0766 0.7939 0.6528 0.051 Uiso 1 1 calc R
Cl1 Cl 0.05569(10) 0.80018(12) 0.54482(10) 0.0576(3) Uani 1 1 d .
Cl2 Cl 0.08661(11) 0.62081(14) 0.75683(10) 0.0733(4) Uani 1 1 d .
Cl3 Cl -0.08144(10) 0.66316(11) 0.59709(9) 0.0539(3) Uani 1 1 d .

loop_
_atom_site_aniso_label
_atom_site_aniso_U_11
_atom_site_aniso_U_22
_atom_site_aniso_U_33
_atom_site_aniso_U_23
_atom_site_aniso_U_13
_atom_site_aniso_U_12
Co3 0.0183(2) 0.0194(3) 0.0174(2) -0.00663(19) 0.00294(18) -0.0087(2)
C1 0.0287(19) 0.0139(18) 0.0195(16) -0.0053(14) 0.0050(14) -0.0100(16)
C2 0.0216(18) 0.024(2) 0.0248(17) -0.0125(15) 0.0084(14) -0.0124(16)
B4 0.023(2) 0.021(2) 0.0178(18) -0.0047(16) 0.0012(16) -0.0085(18)
B5 0.034(2) 0.021(2) 0.0186(19) -0.0037(17) 0.0009(17) -0.008(2)
B6 0.033(2) 0.024(2) 0.0150(18) -0.0075(17) 0.0078(17) -0.013(2)
B7 0.023(2) 0.020(2) 0.026(2) -0.0095(17) 0.0047(17) -0.0114(18)
B8 0.024(2) 0.026(2) 0.0207(19) -0.0115(17) 0.0049(16) -0.0154(19)
B9 0.029(2) 0.031(3) 0.0196(19) -0.0103(18) 0.0023(17) -0.013(2)
B10 0.036(2) 0.031(3) 0.023(2) -0.0147(19) 0.0099(18) -0.017(2)
B11 0.032(2) 0.033(3) 0.027(2) -0.017(2) 0.0108(18) -0.017(2)
B12 0.030(2) 0.032(3) 0.023(2) -0.0160(19) 0.0084(17) -0.017(2)
C1' 0.028(2) 0.038(2) 0.0311(19) -0.0170(18) 0.0016(16) -0.0136(18)
C2' 0.0205(17) 0.022(2) 0.0186(16) -0.0074(14) 0.0041(14) -0.0070(15)
B4' 0.022(2) 0.025(2) 0.025(2) -0.0099(18) 0.0002(17) -0.0045(18)
B5' 0.031(2) 0.027(3) 0.021(2) -0.0033(18) -0.0043(17) -0.012(2)
B6' 0.034(2) 0.029(3) 0.0192(19) -0.0087(18) 0.0020(17) -0.017(2)
B7' 0.029(2) 0.029(2) 0.0157(18) -0.0097(17) 0.0082(16) -0.017(2)
B8' 0.032(2) 0.022(2) 0.024(2) -0.0060(18) 0.0015(17) -0.015(2)
B9' 0.033(2) 0.022(2) 0.028(2) -0.0033(18) -0.0049(18) -0.012(2)
B10' 0.039(3) 0.034(3) 0.019(2) -0.0061(18) 0.0022(18) -0.022(2)
B11' 0.031(2) 0.039(3) 0.022(2) -0.0126(19) 0.0104(18) -0.020(2)
B12' 0.041(3) 0.035(3) 0.026(2) -0.0063(19) 0.0036(19) -0.026(2)
Sn1 0.02707(14) 0.02422(15) 0.01905(12) -0.00703(10) 0.00321(9) -0.01302(11)
O1 0.0413(15) 0.0306(16) 0.0224(12) -0.0053(11) -0.0017(11) -0.0213(13)
O2 0.0409(15) 0.0422(18) 0.0250(13) -0.0116(12) 0.0006(11) -0.0248(14)
C11 0.0291(19) 0.016(2) 0.0223(17) -0.0074(15) 0.0068(15) -0.0054(16)
C12 0.032(2) 0.024(2) 0.0288(19) -0.0120(16) 0.0146(16) -0.0126(17)
C13 0.043(2) 0.029(2) 0.042(2) -0.0192(19) 0.0219(19) -0.019(2)
C14 0.058(3) 0.025(2) 0.027(2) -0.0091(17) 0.0207(19) -0.017(2)
C15 0.054(3) 0.029(2) 0.0213(18) -0.0098(17) 0.0080(18) -0.011(2)
C16 0.033(2) 0.022(2) 0.0219(17) -0.0100(15) 0.0053(15) -0.0062(17)
C17 0.030(2) 0.026(2) 0.037(2) -0.0131(17) 0.0100(17) -0.0172(18)
C18 0.040(2) 0.038(3) 0.029(2) -0.0140(18) -0.0030(17) -0.018(2)
C19 0.041(2) 0.027(2) 0.0216(18) -0.0065(16) -0.0030(16) -0.0093(19)
C110 0.043(3) 0.051(3) 0.050(3) -0.023(2) 0.003(2) -0.029(2)
C21 0.0218(18) 0.028(2) 0.0242(17) -0.0110(16) 0.0027(14) -0.0123(16)
C22 0.0289(19) 0.025(2) 0.0223(17) -0.0084(16) 0.0011(15) -0.0102(17)
C23 0.036(2) 0.031(2) 0.0238(18) -0.0083(17) 0.0083(16) -0.0185(19)
C24 0.029(2) 0.042(3) 0.033(2) -0.0214(19) 0.0139(17) -0.019(2)
C25 0.0246(19) 0.034(2) 0.040(2) -0.0196(19) 0.0032(17) -0.0104(18)
C26 0.031(2) 0.026(2) 0.0245(18) -0.0067(16) -0.0012(16) -0.0127(18)
C31 0.032(2) 0.021(2) 0.0192(16) -0.0070(15) -0.0017(15) -0.0133(17)
C32 0.035(2) 0.035(2) 0.0222(18) -0.0147(17) 0.0031(16) -0.0136(19)
C33 0.037(2) 0.044(3) 0.035(2) -0.022(2) -0.0002(18) -0.006(2)
C34 0.054(3) 0.033(3) 0.043(2) -0.020(2) -0.011(2) 0.000(2)
C35 0.072(3) 0.031(3) 0.044(2) -0.014(2) -0.007(2) -0.025(3)
C36 0.038(2) 0.028(2) 0.039(2) -0.0113(18) 0.0004(18) -0.018(2)
C3 0.033(2) 0.045(3) 0.063(3) -0.037(2) 0.018(2) -0.020(2)
Cl1 0.0475(7) 0.0608(9) 0.0844(8) -0.0418(7) 0.0312(6) -0.0337(6)
Cl2 0.0473(7) 0.0934(12) 0.0667(8) -0.0432(8) 0.0084(6) -0.0133(7)
Cl3 0.0572(7) 0.0557(8) 0.0755(8) -0.0419(7) 0.0212(6) -0.0368(6)

loop_
_atom_type_symbol
_atom_type_description
_atom_type_scat_dispersion_real
_atom_type_scat_dispersion_imag
_atom_type_scat_source
C C 0.0033 0.0016 'International Tables Vol C Tables 4.2.6.8 and 6.1.1.4'
H H 0.0000 0.0000 'International Tables Vol C Tables 4.2.6.8 and 6.1.1.4'
B B 0.0013 0.0007 'International Tables Vol C Tables 4.2.6.8 and 6.1.1.4'
O O 0.0106 0.0060 'International Tables Vol C Tables 4.2.6.8 and 6.1.1.4'
Co Co 0.3494 0.9721 'International Tables Vol C Tables 4.2.6.8 and 6.1.1.4'
Sn Sn -0.6537 1.4246 'International Tables Vol C Tables 4.2.6.8 and 6.1.1.4'
Cl Cl 0.1484 0.1585 'International Tables Vol C Tables 4.2.6.8 and 6.1.1.4'

loop_
_geom_angle_atom_site_label_1
_geom_angle_atom_site_label_2
_geom_angle_atom_site_label_3
_geom_angle
C2 Co3 C1 47.06(13)
C2 Co3 C2' 133.17(13)
C1 Co3 C2' 99.45(13)
C2 Co3 B7' 178.66(14)
C1 Co3 B7' 132.52(15)
C2' Co3 B7' 47.66(14)
C2 Co3 C1' 98.11(14)
C1 Co3 C1' 97.16(14)
C2' Co3 C1' 47.50(13)
B7' Co3 C1' 83.18(15)
C2 Co3 B7 49.28(14)
C1 Co3 B7 84.11(14)
C2' Co3 B7 176.38(15)
B7' Co3 B7 129.95(16)
C1' Co3 B7 131.66(15)
C2 Co3 B4 83.57(14)
C1 Co3 B4 48.43(14)
C2' Co3 B4 95.67(14)
B7' Co3 B4 95.36(15)
C1' Co3 B4 128.85(16)
B7 Co3 B4 87.19(15)
C2 Co3 B8' 130.33(15)
C1 Co3 B8' 176.60(15)
C2' Co3 B8' 83.94(15)
B7' Co3 B8' 50.01(16)
C1' Co3 B8' 85.26(15)
B7 Co3 B8' 92.50(16)
B4 Co3 B8' 131.33(15)
C2 Co3 B8 84.37(14)
C1 Co3 B8 83.99(14)
C2' Co3 B8 130.06(14)
B7' Co3 B8 94.33(15)
C1' Co3 B8 177.41(14)
B7 Co3 B8 50.70(15)
B4 Co3 B8 50.55(15)
B8' Co3 B8 93.68(15)
C2 Co3 B4' 95.24(15)
C1 Co3 B4' 129.38(15)
C2' Co3 B4' 83.60(14)
B7' Co3 B4' 85.87(16)
C1' Co3 B4' 49.18(16)
B7 Co3 B4' 93.63(16)
B4 Co3 B4' 177.58(16)
B8' Co3 B4' 50.94(16)
B8 Co3 B4' 131.50(16)
C2 C1 B4 112.1(3)
C2 C1 B5 111.4(3)
B4 C1 B5 63.8(2)
C2 C1 B6 62.2(2)
B4 C1 B6 115.1(3)
B5 C1 B6 61.6(2)
C2 C1 Co3 66.39(16)
B4 C1 Co3 67.82(17)
B5 C1 Co3 125.7(2)
B6 C1 Co3 124.9(2)
C2 C1 H1 115.3
B4 C1 H1 131.2
B5 C1 H1 107.2
B6 C1 H1 96.7
Co3 C1 H1 122.9
C1 C2 B11 110.8(3)
C1 C2 B7 111.4(3)
B11 C2 B7 63.8(2)
C1 C2 B6 62.1(2)
B11 C2 B6 61.6(2)
B7 C2 B6 115.2(3)
C1 C2 Co3 66.55(16)
B11 C2 Co3 124.9(2)
B7 C2 Co3 67.05(17)
B6 C2 Co3 124.9(2)
C1 C2 H2 113.7
B11 C2 H2 121.3
B7 C2 H2 126.4
B6 C2 H2 110.6
Co3 C2 H2 107.0
C1 B4 B9 104.1(3)
C1 B4 B5 58.4(2)
B9 B4 B5 59.7(2)
C1 B4 B8 105.2(3)
B9 B4 B8 60.3(2)
B5 B4 B8 108.5(3)
C1 B4 Co3 63.76(16)
B9 B4 Co3 118.0(3)
B5 B4 Co3 117.3(2)
B8 B4 Co3 65.34(17)
C1 B4 H4 125.7
B9 B4 H4 121.0
B5 B4 H4 120.0
B8 B4 H4 122.1
Co3 B4 H4 111.9
C1 B5 B6 60.1(2)
C1 B5 B9 103.6(3)
B6 B5 B9 108.4(3)
C1 B5 B10 105.2(3)
B6 B5 B10 60.3(2)
B9 B5 B10 59.9(2)
C1 B5 B4 57.8(2)
B6 B5 B4 108.9(3)
B9 B5 B4 59.7(2)
B10 B5 B4 108.1(3)
C1 B5 H5 125.0
B6 B5 H5 120.4
B9 B5 H5 122.9
B10 B5 H5 122.1
B4 B5 H5 121.6
C1 B6 C2 55.65(19)
C1 B6 B11 102.7(3)
C2 B6 B11 58.0(2)
C1 B6 B5 58.4(2)
C2 B6 B5 103.5(3)
B11 B6 B5 107.8(3)
C1 B6 B10 104.0(3)
C2 B6 B10 104.0(3)
B11 B6 B10 60.1(2)
B5 B6 B10 60.4(2)
C1 B6 H6 125.8
C2 B6 H6 125.6
B11 B6 H6 122.7
B5 B6 H6 122.1
B10 B6 H6 122.8
C2 B7 B12 103.2(3)
C2 B7 B8 104.8(3)
B12 B7 B8 60.0(2)
C2 B7 B11 57.5(2)
B12 B7 B11 59.4(2)
B8 B7 B11 107.6(3)
C2 B7 Co3 63.67(16)
B12 B7 Co3 117.7(2)
B8 B7 Co3 65.63(17)
B11 B7 Co3 116.3(2)
C2 B7 H7 126.2
B12 B7 H7 121.3
B8 B7 H7 122.3
B11 B7 H7 120.9
Co3 B7 H7 112.0
B12 B8 B9 59.1(2)
B12 B8 B7 59.5(2)
B9 B8 B7 106.6(3)
B12 B8 B4 106.0(3)
B9 B8 B4 59.2(2)
B7 B8 B4 106.4(3)
B12 B8 Co3 115.6(2)
B9 B8 Co3 116.0(2)
B7 B8 Co3 63.67(16)
B4 B8 Co3 64.11(16)
B12 B8 H8 121.3
B9 B8 H8 121.0
B7 B8 H8 123.1
B4 B8 H8 123.3
Co3 B8 H8 113.5
B12 B9 B10 60.1(2)
B12 B9 B5 107.6(3)
B10 B9 B5 60.0(2)
B12 B9 B4 107.8(3)
B10 B9 B4 108.9(3)
B5 B9 B4 60.6(2)
B12 B9 B8 60.2(2)
B10 B9 B8 109.5(3)
B5 B9 B8 109.3(3)
B4 B9 B8 60.4(2)
B12 B9 H9 122.2
B10 B9 H9 121.0
B5 B9 H9 121.4
B4 B9 H9 121.4
B8 B9 H9 120.7
B11 B10 B12 60.0(2)
B11 B10 B9 107.3(3)
B12 B10 B9 59.7(2)
B11 B10 B6 59.3(2)
B12 B10 B6 107.7(3)
B9 B10 B6 107.7(3)
B11 B10 B5 106.4(3)
B12 B10 B5 107.4(3)
B9 B10 B5 60.0(2)
B6 B10 B5 59.3(2)
B11 B10 H10 122.5
B12 B10 H10 121.8
B9 B10 H10 121.8
B6 B10 H10 122.1
B5 B10 H10 122.5
C2 B11 B6 60.4(2)
C2 B11 B10 106.1(3)
B6 B11 B10 60.5(2)
C2 B11 B12 104.4(3)
B6 B11 B12 108.7(3)
B10 B11 B12 60.1(2)
C2 B11 B7 58.7(2)
B6 B11 B7 110.0(3)
B10 B11 B7 108.9(3)
B12 B11 B7 59.7(2)
C2 B11 H11 124.2
B6 B11 H11 120.0
B10 B11 H11 121.7
B12 B11 H11 122.8
B7 B11 H11 120.9
B9 B12 B11 107.5(3)
B9 B12 B10 60.2(2)
B11 B12 B10 59.8(2)
B9 B12 B7 108.6(3)
B11 B12 B7 60.8(2)
B10 B12 B7 109.6(3)
B9 B12 B8 60.7(2)
B11 B12 B8 109.2(3)
B10 B12 B8 109.9(3)
B7 B12 B8 60.5(2)
B9 B12 H12 121.9
B11 B12 H12 121.7
B10 B12 H12 120.8
B7 B12 H12 120.8
B8 B12 H12 120.5
C2' C1' B5' 108.0(3)
C2' C1' B4' 109.4(3)
B5' C1' B4' 62.2(2)
C2' C1' B6' 60.4(2)
B5' C1' B6' 61.0(2)
B4' C1' B6' 112.8(3)
C2' C1' Co3 65.33(16)
B5' C1' Co3 122.2(3)
B4' C1' Co3 66.99(17)
B6' C1' Co3 121.7(2)
C2' C1' H1' 119.1
B5' C1' H1' 116.6
B4' C1' H1' 127.1
B6' C1' H1' 108.8
Co3 C1' H1' 115.1
B7' C2' C1' 111.5(3)
B7' C2' B11' 63.4(2)
C1' C2' B11' 113.5(3)
B7' C2' B6' 114.0(3)
C1' C2' B6' 62.7(2)
B11' C2' B6' 62.3(2)
B7' C2' Co3 66.43(17)
C1' C2' Co3 67.18(16)
B11' C2' Co3 125.4(2)
B6' C2' Co3 125.4(2)
B7' C2' H2' 118.6
C1' C2' H2' 121.5
B11' C2' H2' 114.6
B6' C2' H2' 116.2
Co3 C2' H2' 107.3
C1' B4' B5' 58.2(2)
C1' B4' B9' 104.4(3)
B5' B4' B9' 59.6(2)
C1' B4' B8' 105.0(3)
B5' B4' B8' 107.2(3)
B9' B4' B8' 59.6(2)
C1' B4' Co3 63.83(17)
B5' B4' Co3 116.0(3)
B9' B4' Co3 116.0(2)
B8' B4' Co3 63.97(17)
C1' B4' H4' 125.0
B5' B4' H4' 120.7
B9' B4' H4' 121.4
B8' B4' H4' 123.1
Co3 B4' H4' 113.2
C1' B5' B6' 60.5(2)
C1' B5' B10' 106.8(3)
B6' B5' B10' 59.7(2)
C1' B5' B9' 106.0(3)
B6' B5' B9' 108.3(3)
B10' B5' B9' 60.4(2)
C1' B5' B4' 59.6(2)
B6' B5' B4' 110.2(3)
B10' B5' B4' 109.6(3)
B9' B5' B4' 60.3(2)
C1' B5' H5' 123.2
B6' B5' H5' 120.7
B10' B5' H5' 121.6
B9' B5' H5' 122.3
B4' B5' H5' 120.3
C2' B6' C1' 56.83(19)
C2' B6' B10' 104.1(3)
C1' B6' B10' 105.9(3)
C2' B6' B5' 103.1(3)
C1' B6' B5' 58.4(2)
B10' B6' B5' 60.6(2)
C2' B6' B11' 58.4(2)
C1' B6' B11' 105.5(3)
B10' B6' B11' 60.3(2)
B5' B6' B11' 108.2(3)
C2' B6' H6' 125.7
C1' B6' H6' 123.9
B10' B6' H6' 122.4
B5' B6' H6' 122.6
B11' B6' H6' 121.7
C2' B7' B12' 107.0(3)
C2' B7' B8' 108.8(3)
B12' B7' B8' 62.2(2)
C2' B7' B11' 59.7(2)
B12' B7' B11' 60.7(2)
B8' B7' B11' 112.2(3)
C2' B7' Co3 65.91(17)
B12' B7' Co3 122.0(3)
B8' B7' Co3 66.60(18)
B11' B7' Co3 121.5(2)
C2' B7' H7' 123.8
B12' B7' H7' 119.1
B8' B7' H7' 119.9
B11' B7' H7' 117.9
Co3 B7' H7' 108.8
B7' B8' B9' 104.6(3)
B7' B8' B12' 58.3(2)
B9' B8' B12' 59.3(2)
B7' B8' B4' 105.4(3)
B9' B8' B4' 59.5(2)
B12' B8' B4' 106.7(3)
B7' B8' Co3 63.39(18)
B9' B8' Co3 116.9(2)
B12' B8' Co3 115.7(3)
B4' B8' Co3 65.10(18)
B7' B8' H8' 125.0
B9' B8' H8' 121.1
B12' B8' H8' 121.2
B4' B8' H8' 122.8
Co3 B8' H8' 112.8
B12' B9' B5' 107.1(3)
B12' B9' B10' 59.8(2)
B5' B9' B10' 59.8(2)
B12' B9' B4' 108.8(3)
B5' B9' B4' 60.1(2)
B10' B9' B4' 109.0(3)
B12' B9' B8' 60.6(2)
B5' B9' B8' 108.6(3)
B10' B9' B8' 109.3(3)
B4' B9' B8' 60.9(2)
B12' B9' H9' 121.9
B5' B9' H9' 122.2
B10' B9' H9' 121.2
B4' B9' H9' 120.9
B8' B9' H9' 120.7
B6' B10' B11' 60.0(2)
B6' B10' B12' 107.5(3)
B11' B10' B12' 59.6(2)
B6' B10' B5' 59.8(2)
B11' B10' B5' 107.4(3)
B12' B10' B5' 107.1(3)
B6' B10' B9' 107.9(3)
B11' B10' B9' 107.6(3)
B12' B10' B9' 59.7(2)
B5' B10' B9' 59.8(2)
B6' B10' H10' 121.7
B11' B10' H10' 122.0
B12' B10' H10' 122.3
B5' B10' H10' 122.2
B9' B10' H10' 121.8
C2' B11' B7' 56.9(2)
C2' B11' B12' 103.2(3)
B7' B11' B12' 58.7(2)
C2' B11' B6' 59.3(2)
B7' B11' B6' 106.2(3)
B12' B11' B6' 107.8(3)
C2' B11' B10' 104.3(3)
B7' B11' B10' 106.1(3)
B12' B11' B10' 60.3(2)
B6' B11' B10' 59.6(2)
C2' B11' H11' 125.4
B7' B11' H11' 123.5
B12' B11' H11' 122.8
B6' B11' H11' 121.6
B10' B11' H11' 122.7
B7' B12' B11' 60.6(2)
B7' B12' B9' 106.2(3)
B11' B12' B9' 108.6(3)
B7' B12' B10' 107.3(3)
B11' B12' B10' 60.1(2)
B9' B12' B10' 60.4(2)
B7' B12' B8' 59.5(2)
B11' B12' B8' 109.9(3)
B9' B12' B8' 60.1(2)
B10' B12' B8' 109.4(3)
B7' B12' H12' 122.9
B11' B12' H12' 120.6
B9' B12' H12' 122.2
B10' B12' H12' 121.4
B8' B12' H12' 120.7
C11 Sn1 C21 128.43(14)
C11 Sn1 C31 119.80(13)
C21 Sn1 C31 111.65(13)
C11 Sn1 O1 74.76(11)
C21 Sn1 O1 98.01(11)
C31 Sn1 O1 95.41(11)
C11 Sn1 O2 75.19(11)
C21 Sn1 O2 98.31(11)
C31 Sn1 O2 101.89(11)
O1 Sn1 O2 149.81(9)
C17 O1 C18 114.0(3)
C17 O1 Sn1 117.56(18)
C18 O1 Sn1 128.4(2)
C19 O2 C110 113.8(3)
C19 O2 Sn1 116.1(2)
C110 O2 Sn1 129.9(2)
C12 C11 C16 121.1(3)
C12 C11 Sn1 119.3(2)
C16 C11 Sn1 119.2(3)
C11 C12 C13 119.6(3)
C11 C12 C17 119.7(3)
C13 C12 C17 120.8(3)
C14 C13 C12 119.8(4)
C14 C13 H13 120.1
C12 C13 H13 120.1
C13 C14 C15 120.6(3)
C13 C14 H14 119.7
C15 C14 H14 119.7
C14 C15 C16 120.4(3)
C14 C15 H15 119.8
C16 C15 H15 119.8
C15 C16 C11 118.6(3)
C15 C16 C19 121.7(3)
C11 C16 C19 119.8(3)
O1 C17 C12 108.2(3)
O1 C17 H17A 110.1
C12 C17 H17A 110.1
O1 C17 H17B 110.1
C12 C17 H17B 110.1
H17A C17 H17B 108.4
O1 C18 H18A 109.5
O1 C18 H18B 109.5
H18A C18 H18B 109.5
O1 C18 H18C 109.5
H18A C18 H18C 109.5
H18B C18 H18C 109.5
O2 C19 C16 109.4(3)
O2 C19 H19A 109.8
C16 C19 H19A 109.8
O2 C19 H19B 109.8
C16 C19 H19B 109.8
H19A C19 H19B 108.2
O2 C110 H11A 109.5
O2 C110 H11B 109.5
H11A C110 H11B 109.5
O2 C110 H11C 109.5
H11A C110 H11C 109.5
H11B C110 H11C 109.5
C22 C21 C26 119.3(3)
C22 C21 Sn1 117.8(3)
C26 C21 Sn1 123.0(2)
C21 C22 C23 120.3(3)
C21 C22 H22 119.8
C23 C22 H22 119.8
C24 C23 C22 120.0(3)
C24 C23 H23 120.0
C22 C23 H23 120.0
C23 C24 C25 120.2(3)
C23 C24 H24 119.9
C25 C24 H24 119.9
C26 C25 C24 120.0(4)
C26 C25 H25 120.0
C24 C25 H25 120.0
C25 C26 C21 120.2(3)
C25 C26 H26 119.9
C21 C26 H26 119.9
C36 C31 C32 118.5(4)
C36 C31 Sn1 121.4(3)
C32 C31 Sn1 120.0(3)
C33 C32 C31 121.2(4)
C33 C32 H32 119.4
C31 C32 H32 119.4
C34 C33 C32 119.8(4)
C34 C33 H33 120.1
C32 C33 H33 120.1
C33 C34 C35 119.9(4)
C33 C34 H34 120.0
C35 C34 H34 120.0
C34 C35 C36 120.7(4)
C34 C35 H35 119.7
C36 C35 H35 119.7
C31 C36 C35 119.9(4)
C31 C36 H36 120.1
C35 C36 H36 120.1
Cl3 C3 Cl1 110.7(2)
Cl3 C3 Cl2 110.3(2)
Cl1 C3 Cl2 111.2(2)
Cl3 C3 H3 108.2
Cl1 C3 H3 108.2
Cl2 C3 H3 108.2

loop_
_geom_bond_atom_site_label_1
_geom_bond_atom_site_label_2
_geom_bond_distance
Co3 C2 2.025(3)
Co3 C1 2.027(3)
Co3 C2' 2.035(3)
Co3 B7' 2.043(4)
Co3 C1' 2.064(3)
Co3 B7 2.081(4)
Co3 B4 2.093(4)
Co3 B8' 2.097(4)
Co3 B8 2.114(4)
Co3 B4' 2.117(4)
C1 C2 1.618(5)
C1 B4 1.691(5)
C1 B5 1.702(5)
C1 B6 1.732(5)
C1 H1 1.0428
C2 B11 1.691(5)
C2 B7 1.712(5)
C2 B6 1.734(5)
C2 H2 0.9356
B4 B9 1.776(5)
B4 B5 1.793(5)
B4 B8 1.797(6)
B4 H4 1.1000
B5 B6 1.758(6)
B5 B9 1.776(6)
B5 B10 1.777(6)
B5 H5 1.1000
B6 B11 1.755(6)
B6 B10 1.775(5)
B6 H6 1.1000
B7 B12 1.778(5)
B7 B8 1.796(5)
B7 B11 1.798(5)
B7 H7 1.1000
B8 B12 1.787(5)
B8 B9 1.795(5)
B8 H8 1.1000
B9 B12 1.768(6)
B9 B10 1.775(6)
B9 H9 1.1000
B10 B11 1.769(6)
B10 B12 1.774(6)
B10 H10 1.1000
B11 B12 1.773(6)
B11 H11 1.1000
B12 H12 1.1000
C1' C2' 1.651(5)
C1' B5' 1.716(5)
C1' B4' 1.740(6)
C1' B6' 1.753(5)
C1' H1' 1.0882
C2' B7' 1.648(5)
C2' B11' 1.699(5)
C2' B6' 1.716(5)
C2' H2' 0.8768
B4' B5' 1.785(5)
B4' B9' 1.788(6)
B4' B8' 1.812(6)
B4' H4' 1.1000
B5' B6' 1.762(6)
B5' B10' 1.776(6)
B5' B9' 1.776(6)
B5' H5' 1.1000
B6' B10' 1.760(6)
B6' B11' 1.767(6)
B6' H6' 1.1000
B7' B12' 1.728(6)
B7' B8' 1.751(6)
B7' B11' 1.760(5)
B7' H7' 1.1000
B8' B9' 1.789(5)
B8' B12' 1.798(6)
B8' H8' 1.1000
B9' B12' 1.775(6)
B9' B10' 1.787(6)
B9' H9' 1.1000
B10' B11' 1.772(6)
B10' B12' 1.776(6)
B10' H10' 1.1000
B11' B12' 1.763(7)
B11' H11' 1.1000
B12' H12' 1.1000
Sn1 C11 2.090(3)
Sn1 C21 2.107(3)
Sn1 C31 2.112(4)
Sn1 O1 2.270(2)
Sn1 O2 2.307(2)
O1 C17 1.443(4)
O1 C18 1.447(4)
O2 C19 1.436(4)
O2 C110 1.442(4)
C11 C12 1.386(5)
C11 C16 1.394(5)
C12 C13 1.387(5)
C12 C17 1.508(5)
C13 C14 1.383(5)
C13 H13 0.9300
C14 C15 1.384(6)
C14 H14 0.9300
C15 C16 1.390(5)
C15 H15 0.9300
C16 C19 1.512(5)
C17 H17A 0.9700
C17 H17B 0.9700
C18 H18A 0.9600
C18 H18B 0.9600
C18 H18C 0.9600
C19 H19A 0.9700
C19 H19B 0.9700
C110 H11A 0.9600
C110 H11B 0.9600
C110 H11C 0.9600
C21 C22 1.390(5)
C21 C26 1.395(5)
C22 C23 1.392(5)
C22 H22 0.9300
C23 C24 1.377(5)
C23 H23 0.9300
C24 C25 1.388(5)
C24 H24 0.9300
C25 C26 1.387(5)
C25 H25 0.9300
C26 H26 0.9300
C31 C36 1.387(5)
C31 C32 1.391(5)
C32 C33 1.380(5)
C32 H32 0.9300
C33 C34 1.371(6)
C33 H33 0.9300
C34 C35 1.375(6)
C34 H34 0.9300
C35 C36 1.389(6)
C35 H35 0.9300
C36 H36 0.9300
C3 Cl3 1.749(4)
C3 Cl1 1.755(4)
C3 Cl2 1.758(4)
C3 H3 0.9800
